data_4348054
loop_
_publ_author_name
'Mandal, Soham'
'Wang, Can'
'Prajapati, Rajneesh K.'
'K\"osters, Jutta'
'Verma, Sandeep'
'Chi, Lifeng'
'M\"uller, Jens'

_publ_section_title
;
 Metal-Mediated Assembly of 1,N(6)-Ethenoadenine: From Surfaces to DNA
 Duplexes.
;
_journal_issue 14
_journal_name_full 'Inorganic chemistry'
_journal_page_first 7041
_journal_page_last 7050
_journal_paper_doi 10.1021/acs.inorgchem.6b00927
_journal_volume 55
_journal_year 2016
_chemical_formula_sum 'C25 H41 N5'
_chemical_formula_weight 411.63
_space_group_crystal_system monoclinic
_space_group_IT_number 14
_space_group_name_Hall '-P 2ybc'
_space_group_name_H-M_alt 'P 1 21/c 1'
_atom_sites_solution_hydrogens geom
_audit_creation_method SHELXL-2013
_cell_angle_alpha 90
_cell_angle_beta 95.358(4)
_cell_angle_gamma 90
_cell_formula_units_Z 4
_cell_length_a 21.540(3)
_cell_length_b 10.0582(11)
_cell_length_c 11.1193(13)
_cell_measurement_reflns_used 9967
_cell_measurement_temperature 153(2)
_cell_measurement_theta_max 30.07
_cell_measurement_theta_min 2.74
_cell_volume 2398.5(5)
_computing_cell_refinement 'SAINT V8.18C (Bruker AXS Inc.)'
_computing_data_collection 'APEX2 v2012.2-0'
_computing_data_reduction 'SAINT V8.18C (Bruker AXS Inc.)'
_computing_structure_refinement 'SHELXL-2013 (Sheldrick, 2013)'
_computing_structure_solution 'SHELXL-2013 (Sheldrick, 2013)'
_diffrn_ambient_temperature 153(2)
_diffrn_measured_fraction_theta_full 0.994
_diffrn_measured_fraction_theta_max 0.995
_diffrn_measurement_device_type 'Photon 100 CMOS-detector'
_diffrn_measurement_method 'omega scan'
_diffrn_radiation_type MoK\a
_diffrn_radiation_wavelength 0.71073
_diffrn_reflns_av_R_equivalents 0.0276
_diffrn_reflns_av_unetI/netI 0.0249
_diffrn_reflns_Laue_measured_fraction_full 0.994
_diffrn_reflns_Laue_measured_fraction_max 0.995
_diffrn_reflns_limit_h_max 28
_diffrn_reflns_limit_h_min -28
_diffrn_reflns_limit_k_max 13
_diffrn_reflns_limit_k_min -13
_diffrn_reflns_limit_l_max 14
_diffrn_reflns_limit_l_min -14
_diffrn_reflns_number 21122
_diffrn_reflns_point_group_measured_fraction_full 0.994
_diffrn_reflns_point_group_measured_fraction_max 0.995
_diffrn_reflns_theta_full 25.242
_diffrn_reflns_theta_max 27.883
_diffrn_reflns_theta_min 2.236
_diffrn_source Microfocus
_exptl_absorpt_coefficient_mu 0.069
_exptl_absorpt_correction_T_max 0.91
_exptl_absorpt_correction_T_min 0.74
_exptl_absorpt_correction_type multi-scan
_exptl_absorpt_process_details 'SADABS V2008/1 (Bruker AXS)'
_exptl_crystal_colour colourless
_exptl_crystal_density_diffrn 1.140
_exptl_crystal_description block
_exptl_crystal_F_000 904
_exptl_crystal_size_max 0.260
_exptl_crystal_size_mid 0.160
_exptl_crystal_size_min 0.070
_refine_diff_density_max 0.339
_refine_diff_density_min -0.303
_refine_diff_density_rms 0.060
_refine_ls_extinction_method none
_refine_ls_goodness_of_fit_ref 1.055
_refine_ls_hydrogen_treatment constr
_refine_ls_matrix_type full
_refine_ls_number_parameters 272
_refine_ls_number_reflns 5703
_refine_ls_number_restraints 0
_refine_ls_restrained_S_all 1.055
_refine_ls_R_factor_all 0.0617
_refine_ls_R_factor_gt 0.0497
_refine_ls_shift/su_max 0.001
_refine_ls_shift/su_mean 0.000
_refine_ls_structure_factor_coef Fsqd
_refine_ls_weighting_details 'w=1/[\s^2^(Fo^2^)+(0.0846P)^2^+0.4937P] where P=(Fo^2^+2Fc^2^)/3'
_refine_ls_weighting_scheme calc
_refine_ls_wR_factor_gt 0.1385
_refine_ls_wR_factor_ref 0.1478
_reflns_Friedel_coverage 0.000
_reflns_number_gt 4619
_reflns_number_total 5703
_reflns_threshold_expression 'I > 2\s(I)'
_cod_data_source_file ic6b00927_si_002.cif
_cod_data_source_block sad
_cod_original_cell_volume 2398.6(5)
_cod_original_sg_symbol_H-M 'P 21/c'
_cod_database_code 4348054
_shelx_space_group_comment
;
The symmetry employed for this shelxl refinement is uniquely defined
by the following loop, which should always be used as a source of
symmetry information in preference to the above space-group names.
They are only intended as comments.
;
_shelx_estimated_absorpt_t_min 0.982
_shelx_estimated_absorpt_t_max 0.995
_shelxl_version_number 2013-4

loop_
_space_group_symop_operation_xyz
'x, y, z'
'-x, y+1/2, -z+1/2'
'-x, -y, -z'
'x, -y-1/2, z-1/2'

loop_
_atom_site_label
_atom_site_type_symbol
_atom_site_fract_x
_atom_site_fract_y
_atom_site_fract_z
_atom_site_U_iso_or_equiv
_atom_site_adp_type
_atom_site_occupancy
_atom_site_site_symmetry_order
_atom_site_calc_flag
_atom_site_refinement_flags_posn
_atom_site_refinement_flags_adp
C1 C 1.28790(10) 0.1096(2) -0.8144(2) 0.0664(6) Uani 1 1 d . .
H1A H 1.3043 0.0217 -0.7903 0.100 Uiso 1 1 calc R U
H1B H 1.3215 0.1642 -0.8421 0.100 Uiso 1 1 calc R U
H1C H 1.2545 0.0998 -0.8799 0.100 Uiso 1 1 calc R U
C2 C 1.26228(7) 0.17605(16) -0.70740(16) 0.0451(4) Uani 1 1 d . .
H2A H 1.2493 0.2677 -0.7304 0.054 Uiso 1 1 calc R U
H2B H 1.2959 0.1822 -0.6405 0.054 Uiso 1 1 calc R U
C3 C 1.20702(7) 0.10288(15) -0.66280(13) 0.0373(3) Uani 1 1 d . .
H3A H 1.1732 0.0984 -0.7293 0.045 Uiso 1 1 calc R U
H3B H 1.2198 0.0106 -0.6415 0.045 Uiso 1 1 calc R U
C4 C 1.18199(7) 0.16767(14) -0.55403(13) 0.0346(3) Uani 1 1 d . .
H4A H 1.1702 0.2605 -0.5749 0.042 Uiso 1 1 calc R U
H4B H 1.2157 0.1706 -0.4872 0.042 Uiso 1 1 calc R U
C5 C 1.12578(7) 0.09716(14) -0.50972(12) 0.0332(3) Uani 1 1 d . .
H5A H 1.0913 0.0974 -0.5752 0.040 Uiso 1 1 calc R U
H5B H 1.1370 0.0034 -0.4913 0.040 Uiso 1 1 calc R U
C6 C 1.10323(7) 0.16139(14) -0.39792(12) 0.0329(3) Uani 1 1 d . .
H6A H 1.0923 0.2552 -0.4166 0.039 Uiso 1 1 calc R U
H6B H 1.1379 0.1612 -0.3328 0.039 Uiso 1 1 calc R U
C7 C 1.04702(7) 0.09299(13) -0.35172(12) 0.0325(3) Uani 1 1 d . .
H7A H 1.0119 0.0954 -0.4158 0.039 Uiso 1 1 calc R U
H7B H 1.0574 -0.0014 -0.3347 0.039 Uiso 1 1 calc R U
C8 C 1.02642(6) 0.15694(14) -0.23800(12) 0.0319(3) Uani 1 1 d . .
H8A H 1.0617 0.1547 -0.1743 0.038 Uiso 1 1 calc R U
H8B H 1.0162 0.2514 -0.2553 0.038 Uiso 1 1 calc R U
C9 C 0.97040(7) 0.09047(13) -0.19015(12) 0.0320(3) Uani 1 1 d . .
H9A H 0.9804 -0.0041 -0.1729 0.038 Uiso 1 1 calc R U
H9B H 0.9349 0.0933 -0.2534 0.038 Uiso 1 1 calc R U
C10 C 0.95082(6) 0.15555(14) -0.07602(12) 0.0313(3) Uani 1 1 d . .
H10A H 0.9866 0.1536 -0.0132 0.038 Uiso 1 1 calc R U
H10B H 0.9406 0.2499 -0.0936 0.038 Uiso 1 1 calc R U
C11 C 0.89524(7) 0.08973(13) -0.02610(12) 0.0320(3) Uani 1 1 d . .
H11A H 0.9058 -0.0040 -0.0063 0.038 Uiso 1 1 calc R U
H11B H 0.8597 0.0897 -0.0894 0.038 Uiso 1 1 calc R U
C12 C 0.87531(6) 0.15820(14) 0.08625(12) 0.0320(3) Uani 1 1 d . .
H12A H 0.9114 0.1612 0.1483 0.038 Uiso 1 1 calc R U
H12B H 0.8634 0.2510 0.0655 0.038 Uiso 1 1 calc R U
C13 C 0.82115(6) 0.09024(13) 0.13959(12) 0.0320(3) Uani 1 1 d . .
H13A H 0.8339 -0.0010 0.1644 0.038 Uiso 1 1 calc R U
H13B H 0.7858 0.0829 0.0763 0.038 Uiso 1 1 calc R U
C14 C 0.79913(6) 0.16289(13) 0.24803(12) 0.0316(3) Uani 1 1 d . .
H14A H 0.8346 0.1719 0.3108 0.038 Uiso 1 1 calc R U
H14B H 0.7854 0.2535 0.2229 0.038 Uiso 1 1 calc R U
C15 C 0.74599(6) 0.09227(13) 0.30192(12) 0.0298(3) Uani 1 1 d . .
H15A H 0.7128 0.0727 0.2366 0.036 Uiso 1 1 calc R U
H15B H 0.7615 0.0064 0.3363 0.036 Uiso 1 1 calc R U
C16 C 0.71799(6) 0.17121(13) 0.39963(12) 0.0309(3) Uani 1 1 d . .
H16A H 0.7053 0.2599 0.3674 0.037 Uiso 1 1 calc R U
H16B H 0.7501 0.1845 0.4683 0.037 Uiso 1 1 calc R U
C17 C 0.66151(6) 0.10196(12) 0.44487(12) 0.0278(3) Uani 1 1 d . .
H17A H 0.6340 0.0708 0.3742 0.033 Uiso 1 1 calc R U
H17B H 0.6761 0.0226 0.4921 0.033 Uiso 1 1 calc R U
C18 C 0.62367(6) 0.18846(12) 0.52275(11) 0.0269(3) Uani 1 1 d . .
H18A H 0.5895 0.1350 0.5517 0.032 Uiso 1 1 calc R U
H18B H 0.6507 0.2191 0.5943 0.032 Uiso 1 1 calc R U
N19 N 0.59718(5) 0.30459(10) 0.45606(8) 0.0220(2) Uani 1 1 d . .
C20 C 0.57836(6) 0.31626(12) 0.33581(10) 0.0255(3) Uani 1 1 d . .
H20 H 0.5785 0.2438 0.2810 0.031 Uiso 1 1 calc R U
N21 N 0.56004(5) 0.43694(10) 0.30252(9) 0.0248(2) Uani 1 1 d . .
C22 C 0.56683(5) 0.50790(11) 0.40853(10) 0.0196(2) Uani 1 1 d . .
C23 C 0.58918(5) 0.42814(11) 0.50430(10) 0.0196(2) Uani 1 1 d . .
N24 N 0.60052(5) 0.46280(10) 0.62282(8) 0.0233(2) Uani 1 1 d . .
C25 C 0.58914(6) 0.58644(12) 0.64462(10) 0.0245(3) Uani 1 1 d . .
H25 H 0.5953 0.6167 0.7258 0.029 Uiso 1 1 calc R U
N26 N 0.56854(4) 0.67652(9) 0.55643(8) 0.0207(2) Uani 1 1 d . .
C27 C 0.55660(5) 0.64320(11) 0.43401(10) 0.0196(2) Uani 1 1 d . .
N28 N 0.53903(5) 0.74687(9) 0.36788(9) 0.0241(2) Uani 1 1 d . .
C29 C 0.53915(6) 0.85058(12) 0.44942(11) 0.0254(3) Uani 1 1 d . .
H29 H 0.5282 0.9394 0.4273 0.030 Uiso 1 1 calc R U
C30 C 0.55657(6) 0.81196(12) 0.56440(11) 0.0253(3) Uani 1 1 d . .
H30 H 0.5599 0.8656 0.6350 0.030 Uiso 1 1 calc R U

loop_
_atom_site_aniso_label
_atom_site_aniso_U_11
_atom_site_aniso_U_22
_atom_site_aniso_U_33
_atom_site_aniso_U_23
_atom_site_aniso_U_13
_atom_site_aniso_U_12
C1 0.0592(11) 0.0679(13) 0.0777(14) 0.0112(11) 0.0360(10) 0.0151(10)
C2 0.0375(8) 0.0443(9) 0.0549(10) 0.0123(7) 0.0109(7) 0.0050(7)
C3 0.0371(8) 0.0352(7) 0.0403(8) 0.0044(6) 0.0070(6) 0.0030(6)
C4 0.0363(7) 0.0315(7) 0.0360(7) 0.0039(6) 0.0033(6) -0.0013(6)
C5 0.0366(7) 0.0313(7) 0.0317(7) 0.0013(5) 0.0035(6) -0.0021(6)
C6 0.0367(7) 0.0303(7) 0.0315(7) 0.0013(5) 0.0023(6) -0.0020(6)
C7 0.0373(7) 0.0297(7) 0.0307(7) 0.0000(5) 0.0043(5) -0.0014(6)
C8 0.0352(7) 0.0296(7) 0.0308(7) -0.0007(5) 0.0024(5) -0.0004(5)
C9 0.0382(7) 0.0278(7) 0.0302(7) 0.0000(5) 0.0045(6) 0.0001(5)
C10 0.0327(7) 0.0300(7) 0.0310(7) -0.0014(5) 0.0020(5) 0.0013(5)
C11 0.0372(7) 0.0281(7) 0.0310(7) -0.0005(5) 0.0049(5) 0.0004(6)
C12 0.0332(7) 0.0303(7) 0.0325(7) -0.0023(5) 0.0031(5) 0.0000(5)
C13 0.0340(7) 0.0293(7) 0.0327(7) -0.0018(5) 0.0040(5) -0.0004(5)
C14 0.0306(7) 0.0296(7) 0.0348(7) -0.0031(5) 0.0036(5) -0.0018(5)
C15 0.0286(6) 0.0285(7) 0.0321(7) -0.0012(5) 0.0019(5) 0.0002(5)
C16 0.0292(6) 0.0279(6) 0.0361(7) -0.0022(5) 0.0050(5) -0.0001(5)
C17 0.0308(6) 0.0225(6) 0.0303(6) -0.0007(5) 0.0044(5) 0.0023(5)
C18 0.0343(7) 0.0206(6) 0.0264(6) 0.0046(5) 0.0063(5) 0.0044(5)
N19 0.0276(5) 0.0189(5) 0.0197(5) -0.0002(4) 0.0032(4) 0.0021(4)
C20 0.0349(6) 0.0220(6) 0.0194(6) -0.0028(4) 0.0018(5) -0.0003(5)
N21 0.0344(6) 0.0213(5) 0.0182(5) -0.0021(4) 0.0006(4) -0.0003(4)
C22 0.0225(5) 0.0209(5) 0.0156(5) 0.0006(4) 0.0028(4) -0.0005(4)
C23 0.0211(5) 0.0196(5) 0.0182(5) 0.0004(4) 0.0033(4) 0.0005(4)
N24 0.0280(5) 0.0254(5) 0.0165(5) 0.0005(4) 0.0018(4) 0.0037(4)
C25 0.0318(6) 0.0262(6) 0.0152(5) -0.0003(4) 0.0012(4) 0.0033(5)
N26 0.0265(5) 0.0197(5) 0.0163(5) -0.0010(4) 0.0035(4) 0.0011(4)
C27 0.0215(5) 0.0216(6) 0.0158(5) 0.0011(4) 0.0031(4) -0.0015(4)
N28 0.0330(5) 0.0197(5) 0.0200(5) 0.0031(4) 0.0042(4) 0.0018(4)
C29 0.0317(6) 0.0186(6) 0.0268(6) 0.0012(4) 0.0080(5) 0.0010(5)
C30 0.0322(6) 0.0196(6) 0.0249(6) -0.0031(4) 0.0064(5) 0.0007(5)

loop_
_atom_type_symbol
_atom_type_description
_atom_type_scat_dispersion_real
_atom_type_scat_dispersion_imag
_atom_type_scat_source
C C 0.0033 0.0016 'International Tables Vol C Tables 4.2.6.8 and 6.1.1.4'
H H 0.0000 0.0000 'International Tables Vol C Tables 4.2.6.8 and 6.1.1.4'
N N 0.0061 0.0033 'International Tables Vol C Tables 4.2.6.8 and 6.1.1.4'

loop_
_geom_angle_atom_site_label_1
_geom_angle_atom_site_label_2
_geom_angle_atom_site_label_3
_geom_angle
C2 C1 H1A 109.5
C2 C1 H1B 109.5
H1A C1 H1B 109.5
C2 C1 H1C 109.5
H1A C1 H1C 109.5
H1B C1 H1C 109.5
C1 C2 C3 113.36(15)
C1 C2 H2A 108.9
C3 C2 H2A 108.9
C1 C2 H2B 108.9
C3 C2 H2B 108.9
H2A C2 H2B 107.7
C4 C3 C2 113.54(13)
C4 C3 H3A 108.9
C2 C3 H3A 108.9
C4 C3 H3B 108.9
C2 C3 H3B 108.9
H3A C3 H3B 107.7
C3 C4 C5 114.21(12)
C3 C4 H4A 108.7
C5 C4 H4A 108.7
C3 C4 H4B 108.7
C5 C4 H4B 108.7
H4A C4 H4B 107.6
C6 C5 C4 113.00(12)
C6 C5 H5A 109.0
C4 C5 H5A 109.0
C6 C5 H5B 109.0
C4 C5 H5B 109.0
H5A C5 H5B 107.8
C5 C6 C7 114.12(12)
C5 C6 H6A 108.7
C7 C6 H6A 108.7
C5 C6 H6B 108.7
C7 C6 H6B 108.7
H6A C6 H6B 107.6
C8 C7 C6 113.09(11)
C8 C7 H7A 109.0
C6 C7 H7A 109.0
C8 C7 H7B 109.0
C6 C7 H7B 109.0
H7A C7 H7B 107.8
C9 C8 C7 114.08(11)
C9 C8 H8A 108.7
C7 C8 H8A 108.7
C9 C8 H8B 108.7
C7 C8 H8B 108.7
H8A C8 H8B 107.6
C8 C9 C10 113.19(11)
C8 C9 H9A 108.9
C10 C9 H9A 108.9
C8 C9 H9B 108.9
C10 C9 H9B 108.9
H9A C9 H9B 107.8
C11 C10 C9 114.00(11)
C11 C10 H10A 108.8
C9 C10 H10A 108.8
C11 C10 H10B 108.8
C9 C10 H10B 108.8
H10A C10 H10B 107.6
C10 C11 C12 113.27(11)
C10 C11 H11A 108.9
C12 C11 H11A 108.9
C10 C11 H11B 108.9
C12 C11 H11B 108.9
H11A C11 H11B 107.7
C13 C12 C11 113.72(11)
C13 C12 H12A 108.8
C11 C12 H12A 108.8
C13 C12 H12B 108.8
C11 C12 H12B 108.8
H12A C12 H12B 107.7
C12 C13 C14 113.60(11)
C12 C13 H13A 108.8
C14 C13 H13A 108.8
C12 C13 H13B 108.8
C14 C13 H13B 108.8
H13A C13 H13B 107.7
C15 C14 C13 112.97(11)
C15 C14 H14A 109.0
C13 C14 H14A 109.0
C15 C14 H14B 109.0
C13 C14 H14B 109.0
H14A C14 H14B 107.8
C16 C15 C14 113.78(11)
C16 C15 H15A 108.8
C14 C15 H15A 108.8
C16 C15 H15B 108.8
C14 C15 H15B 108.8
H15A C15 H15B 107.7
C15 C16 C17 112.32(11)
C15 C16 H16A 109.1
C17 C16 H16A 109.1
C15 C16 H16B 109.1
C17 C16 H16B 109.1
H16A C16 H16B 107.9
C18 C17 C16 114.41(10)
C18 C17 H17A 108.7
C16 C17 H17A 108.7
C18 C17 H17B 108.7
C16 C17 H17B 108.7
H17A C17 H17B 107.6
N19 C18 C17 111.82(10)
N19 C18 H18A 109.3
C17 C18 H18A 109.3
N19 C18 H18B 109.3
C17 C18 H18B 109.3
H18A C18 H18B 107.9
C20 N19 C23 105.58(9)
C20 N19 C18 128.90(10)
C23 N19 C18 125.46(10)
N21 C20 N19 114.06(10)
N21 C20 H20 123.0
N19 C20 H20 123.0
C20 N21 C22 103.42(9)
N21 C22 C23 111.14(10)
N21 C22 C27 131.82(10)
C23 C22 C27 117.02(10)
N24 C23 N19 126.33(10)
N24 C23 C22 127.88(11)
N19 C23 C22 105.78(10)
C25 N24 C23 114.00(10)
N24 C25 N26 123.53(10)
N24 C25 H25 118.2
N26 C25 H25 118.2
C25 N26 C30 130.40(10)
C25 N26 C27 123.47(10)
C30 N26 C27 106.12(9)
N28 C27 N26 111.81(10)
N28 C27 C22 134.14(10)
N26 C27 C22 114.04(9)
C27 N28 C29 104.45(10)
C30 C29 N28 112.70(11)
C30 C29 H29 123.6
N28 C29 H29 123.6
C29 C30 N26 104.91(10)
C29 C30 H30 127.5
N26 C30 H30 127.5

loop_
_geom_bond_atom_site_label_1
_geom_bond_atom_site_label_2
_geom_bond_distance
C1 C2 1.513(2)
C1 H1A 0.9800
C1 H1B 0.9800
C1 H1C 0.9800
C2 C3 1.521(2)
C2 H2A 0.9900
C2 H2B 0.9900
C3 C4 1.517(2)
C3 H3A 0.9900
C3 H3B 0.9900
C4 C5 1.5240(19)
C4 H4A 0.9900
C4 H4B 0.9900
C5 C6 1.5204(19)
C5 H5A 0.9900
C5 H5B 0.9900
C6 C7 1.5229(19)
C6 H6A 0.9900
C6 H6B 0.9900
C7 C8 1.5213(18)
C7 H7A 0.9900
C7 H7B 0.9900
C8 C9 1.5187(18)
C8 H8A 0.9900
C8 H8B 0.9900
C9 C10 1.5221(18)
C9 H9A 0.9900
C9 H9B 0.9900
C10 C11 1.5178(18)
C10 H10A 0.9900
C10 H10B 0.9900
C11 C12 1.5229(18)
C11 H11A 0.9900
C11 H11B 0.9900
C12 C13 1.5198(18)
C12 H12A 0.9900
C12 H12B 0.9900
C13 C14 1.5230(18)
C13 H13A 0.9900
C13 H13B 0.9900
C14 C15 1.5171(18)
C14 H14A 0.9900
C14 H14B 0.9900
C15 C16 1.5156(18)
C15 H15A 0.9900
C15 H15B 0.9900
C16 C17 1.5272(18)
C16 H16A 0.9900
C16 H16B 0.9900
C17 C18 1.5175(17)
C17 H17A 0.9900
C17 H17B 0.9900
C18 N19 1.4700(15)
C18 H18A 0.9900
C18 H18B 0.9900
N19 C20 1.3656(15)
N19 C23 1.3707(14)
C20 N21 1.3186(16)
C20 H20 0.9500
N21 C22 1.3741(14)
C22 C23 1.3832(15)
C22 C27 1.4116(16)
C23 N24 1.3630(14)
N24 C25 1.2948(15)
C25 N26 1.3777(15)
C25 H25 0.9500
N26 C30 1.3908(15)
N26 C27 1.4021(14)
C27 N28 1.3113(14)
N28 C29 1.3819(15)
C29 C30 1.3552(17)
C29 H29 0.9500
C30 H30 0.9500

loop_
_geom_hbond_atom_site_label_D
_geom_hbond_atom_site_label_H
_geom_hbond_atom_site_label_A
_geom_hbond_distance_DH
_geom_hbond_distance_HA
_geom_hbond_distance_DA
_geom_hbond_angle_DHA
_geom_hbond_site_symmetry_A
C25 H25 N28 0.95 2.49 3.2619(15) 138.2 4_576
C25 H25 N28 0.95 2.49 3.2619(15) 138.2 4_576
C25 H25 N28 0.95 2.49 3.2619(15) 138.2 4_576
C25 H25 N28 0.95 2.49 3.2619(15) 138.2 4_576
C25 H25 N28 0.95 2.49 3.2619(15) 138.2 4_576
C25 H25 N28 0.95 2.49 3.2619(15) 138.2 4_576
C25 H25 N28 0.95 2.49 3.2619(15) 138.2 4_576
C25 H25 N28 0.95 2.49 3.2619(15) 138.2 4_576

loop_
_geom_torsion_atom_site_label_1
_geom_torsion_atom_site_label_2
_geom_torsion_atom_site_label_3
_geom_torsion_atom_site_label_4
_geom_torsion
C1 C2 C3 C4 178.85(14)
C2 C3 C4 C5 178.84(12)
C3 C4 C5 C6 177.89(11)
C4 C5 C6 C7 179.94(11)
C5 C6 C7 C8 178.51(11)
C6 C7 C8 C9 179.99(11)
C7 C8 C9 C10 179.68(11)
C8 C9 C10 C11 -179.47(11)
C9 C10 C11 C12 -178.58(11)
C10 C11 C12 C13 -177.95(11)
C11 C12 C13 C14 -177.00(11)
C12 C13 C14 C15 -178.74(11)
C13 C14 C15 C16 -172.71(11)
C14 C15 C16 C17 175.57(11)
C15 C16 C17 C18 -167.80(11)
C16 C17 C18 N19 61.89(14)
C17 C18 N19 C20 31.38(17)
C17 C18 N19 C23 -145.25(11)
C23 N19 C20 N21 1.10(14)
C18 N19 C20 N21 -176.05(11)
N19 C20 N21 C22 -0.64(14)
C20 N21 C22 C23 -0.08(13)
C20 N21 C22 C27 178.28(12)
C20 N19 C23 N24 178.28(11)
C18 N19 C23 N24 -4.44(18)
C20 N19 C23 C22 -1.04(12)
C18 N19 C23 C22 176.23(10)
N21 C22 C23 N24 -178.59(11)
C27 C22 C23 N24 2.78(17)
N21 C22 C23 N19 0.72(13)
C27 C22 C23 N19 -177.90(10)
N19 C23 N24 C25 179.94(11)
C22 C23 N24 C25 -0.88(17)
C23 N24 C25 N26 -1.18(17)
N24 C25 N26 C30 -177.34(12)
N24 C25 N26 C27 1.24(19)
C25 N26 C27 N28 -178.37(11)
C30 N26 C27 N28 0.51(13)
C25 N26 C27 C22 0.73(16)
C30 N26 C27 C22 179.60(10)
N21 C22 C27 N28 -1.9(2)
C23 C22 C27 N28 176.38(12)
N21 C22 C27 N26 179.27(11)
C23 C22 C27 N26 -2.44(15)
N26 C27 N28 C29 -0.33(13)
C22 C27 N28 C29 -179.18(12)
C27 N28 C29 C30 0.04(14)
N28 C29 C30 N26 0.27(14)
C25 N26 C30 C29 178.32(12)
C27 N26 C30 C29 -0.44(12)
